data_1561653
loop_
_publ_author_name
'Baranets, Sviatoslav'
'Darone, Gregory M.'
'Bobev, Svilen'

_publ_section_title
;
 Synthesis and structure of Sr14Zn1+As11 and Eu14Zn1+As11 (x &#x2264;
 0.5). New members of the family of pnictides isotypic with Ca14AlSb11,
 exhibiting a new type of structural disorder
;
_journal_name_full 'Journal of Solid State Chemistry'
_journal_page_first 120990
_journal_paper_doi 10.1016/j.jssc.2019.120990
_journal_volume 280
_journal_year 2019
_chemical_formula_sum 'As11 Sr14 Zn1.46'
_chemical_formula_weight 2146.32
_space_group_crystal_system tetragonal
_space_group_IT_number 142
_space_group_name_Hall '-I 4bd 2c'
_space_group_name_H-M_alt 'I 41/a c d :2'
_atom_sites_solution_hydrogens .
_atom_sites_solution_primary dual
_audit_contact_author_name
;
;
_audit_creation_date 2019-08-13
_audit_creation_method
;
Olex2 1.2
(compiled 2018.05.29 svn.r3508 for OlexSys, GUI svn.r5506)
;
_cell_angle_alpha 90
_cell_angle_beta 90
_cell_angle_gamma 90
_cell_formula_units_Z 8
_cell_length_a 16.514(4)
_cell_length_b 16.514(4)
_cell_length_c 22.366(6)
_cell_measurement_reflns_used 401
_cell_measurement_temperature 200(2)
_cell_measurement_theta_max 19.89
_cell_measurement_theta_min 4.94
_cell_volume 6099(3)
_computing_cell_refinement 'SAINT V8.38A (?, 2016)'
_computing_data_reduction 'SAINT V8.38A (?, 2016)'
_computing_molecular_graphics 'Olex2 (Dolomanov et al., 2009)'
_computing_publication_material 'Olex2 (Dolomanov et al., 2009)'
_computing_structure_refinement 'ShelXL (Sheldrick, 2015)'
_computing_structure_solution 'ShelXT (Sheldrick, 2015)'
_diffrn_ambient_temperature 200.0
_diffrn_measured_fraction_theta_full 1.000
_diffrn_measured_fraction_theta_max 1.000
_diffrn_measurement_device_type 'Bruker APEX-II CCD'
_diffrn_measurement_method '\f and \w scans'
_diffrn_radiation_type MoK\a
_diffrn_radiation_wavelength 0.71073
_diffrn_reflns_av_R_equivalents 0.2317
_diffrn_reflns_av_unetI/netI 0.1165
_diffrn_reflns_Laue_measured_fraction_full 1.000
_diffrn_reflns_Laue_measured_fraction_max 1.000
_diffrn_reflns_limit_h_max 22
_diffrn_reflns_limit_h_min -22
_diffrn_reflns_limit_k_max 22
_diffrn_reflns_limit_k_min -15
_diffrn_reflns_limit_l_max 31
_diffrn_reflns_limit_l_min -30
_diffrn_reflns_number 25465
_diffrn_reflns_point_group_measured_fraction_full 1.000
_diffrn_reflns_point_group_measured_fraction_max 1.000
_diffrn_reflns_theta_full 25.242
_diffrn_reflns_theta_max 29.650
_diffrn_reflns_theta_min 2.467
_diffrn_standards_number 0
_exptl_absorpt_coefficient_mu 37.218
_exptl_absorpt_correction_T_max 0.0387
_exptl_absorpt_correction_T_min 0.0131
_exptl_absorpt_correction_type multi-scan
_exptl_absorpt_process_details
'SADABS-2016/2 (Bruker,2016/2) was used for absorption correction. wR2(int) was 0.1290 before and 0.0637 after correction. The Ratio of minimum to maximum transmission is 0.3385. The \l/2 correction factor is Not present.'
_exptl_crystal_colour black
_exptl_crystal_density_diffrn 4.674
_exptl_crystal_description irregular
_exptl_crystal_F_000 7511
_exptl_crystal_size_max 0.066
_exptl_crystal_size_mid 0.056
_exptl_crystal_size_min 0.038
_refine_diff_density_max 1.416
_refine_diff_density_min -1.174
_refine_diff_density_rms 0.304
_refine_ls_extinction_coef .
_refine_ls_extinction_method none
_refine_ls_goodness_of_fit_ref 1.018
_refine_ls_hydrogen_treatment undef
_refine_ls_matrix_type full
_refine_ls_number_parameters 80
_refine_ls_number_reflns 2164
_refine_ls_number_restraints 0
_refine_ls_restrained_S_all 1.018
_refine_ls_R_factor_all 0.1447
_refine_ls_R_factor_gt 0.0655
_refine_ls_shift/su_max 0.000
_refine_ls_shift/su_mean 0.000
_refine_ls_structure_factor_coef Fsqd
_refine_ls_weighting_details 'w=1/[\s^2^(Fo^2^)+174.9007P] where P=(Fo^2^+2Fc^2^)/3'
_refine_ls_weighting_scheme calc
_refine_ls_wR_factor_gt 0.1145
_refine_ls_wR_factor_ref 0.1437
_reflns_Friedel_coverage 0.000
_reflns_Friedel_fraction_full .
_reflns_Friedel_fraction_max .
_reflns_number_gt 1106
_reflns_number_total 2164
_reflns_threshold_expression 'I > 2\s(I)'
_cod_data_source_file JSSC-2019-120990.cif
_cod_data_source_block III
_cod_original_cell_volume 6100(3)
_cod_original_sg_symbol_H-M 'I 41/a c d'
_cod_database_code 1561653
_shelx_shelxl_version_number 2018/3
_shelx_space_group_comment
;
The symmetry employed for this shelxl refinement is uniquely defined
by the following loop, which should always be used as a source of
symmetry information in preference to the above space-group names.
They are only intended as comments.
;
_shelx_estimated_absorpt_t_max 0.332
_shelx_estimated_absorpt_t_min 0.193
_olex2_refinement_description
;
1. Uiso/Uaniso restraints and constraints
Uanis(Sr4A) = Uanis(Sr4B)
Uanis(Sr2A) = Uanis(Sr2B)
2. Others
 Sof(Sr2B)=Sof(Sr4B)=1-FVAR(1)
 Sof(Sr2A)=Sof(Sr4A)=FVAR(1)
 Fixed Sof: As4(0.25)
;
_olex2_submission_special_instructions 'No special instructions were received'

loop_
_space_group_symop_operation_xyz
'x, y, z'
'-x+1/2, -y, z+1/2'
'-y+1/4, x+3/4, z+1/4'
'y+1/4, -x+1/4, z+3/4'
'-x+1/2, y, -z'
'x, -y, -z+1/2'
'y+1/4, x+3/4, -z+3/4'
'-y+1/4, -x+1/4, -z+1/4'
'x+1/2, y+1/2, z+1/2'
'-x+1, -y+1/2, z+1'
'-y+3/4, x+5/4, z+3/4'
'y+3/4, -x+3/4, z+5/4'
'-x+1, y+1/2, -z+1/2'
'x+1/2, -y+1/2, -z+1'
'y+3/4, x+5/4, -z+5/4'
'-y+3/4, -x+3/4, -z+3/4'
'-x, -y, -z'
'x-1/2, y, -z-1/2'
'y-1/4, -x-3/4, -z-1/4'
'-y-1/4, x-1/4, -z-3/4'
'x-1/2, -y, z'
'-x, y, z-1/2'
'-y-1/4, -x-3/4, z-3/4'
'y-1/4, x-1/4, z-1/4'
'-x+1/2, -y+1/2, -z+1/2'
'x, y+1/2, -z'
'y+1/4, -x-1/4, -z+1/4'
'-y+1/4, x+1/4, -z-1/4'
'x, -y+1/2, z+1/2'
'-x+1/2, y+1/2, z'
'-y+1/4, -x-1/4, z-1/4'
'y+1/4, x+1/4, z+1/4'

loop_
_atom_site_label
_atom_site_type_symbol
_atom_site_fract_x
_atom_site_fract_y
_atom_site_fract_z
_atom_site_U_iso_or_equiv
_atom_site_adp_type
_atom_site_occupancy
_atom_site_site_symmetry_order
_atom_site_calc_flag
_atom_site_refinement_flags_posn
_atom_site_refinement_flags_adp
_atom_site_refinement_flags_occupancy
_atom_site_disorder_assembly
_atom_site_disorder_group
Sr1 Sr 0.04496(9) 0.07152(9) 0.17125(6) 0.0389(4) Uani 1 1 d . . . . .
Sr2A Sr 0.02335(12) 0.37570(13) 0.00327(10) 0.0365(5) Uani 0.860(4) 1 d . . . . .
Sr2B Sr 0.0088(9) 0.3633(9) 0.0232(7) 0.0365(5) Uani 0.140(4) 1 d . . . . .
Sr3 Sr 0.35471(13) 0.000000 0.250000 0.0418(5) Uani 1 2 d S T P . .
Sr4A Sr 0.34965(12) 0.07137(11) 0.09515(8) 0.0393(5) Uani 0.860(4) 1 d . . . . .
Sr4B Sr 0.3189(8) 0.0413(7) 0.0712(5) 0.0393(5) Uani 0.140(4) 1 d . . . . .
Zn1 Zn 0.000000 0.250000 0.375000 0.0515(10) Uani 1 4 d S T P . .
Zn2 Zn 0.3659(11) 0.1763(13) 0.1497(8) 0.058(8) Uani 0.115(8) 1 d . . . . .
As1 As 0.13247(9) 0.38247(9) 0.125000 0.0353(5) Uani 1 2 d S T P . .
As2 As 0.36567(9) 0.25170(9) 0.05821(7) 0.0358(4) Uani 1 1 d . . . . .
As3 As 0.12967(11) 0.02269(10) 0.04718(7) 0.0432(4) Uani 1 1 d . . . . .
As4 As 0.01575(16) 0.26575(16) 0.125000 0.0373(12) Uani 0.5 2 d S T P . .

loop_
_atom_site_aniso_label
_atom_site_aniso_U_11
_atom_site_aniso_U_22
_atom_site_aniso_U_33
_atom_site_aniso_U_23
_atom_site_aniso_U_13
_atom_site_aniso_U_12
Sr1 0.0350(8) 0.0374(8) 0.0444(8) -0.0015(7) 0.0033(6) -0.0020(6)
Sr2A 0.0305(10) 0.0343(10) 0.0448(13) 0.0004(9) 0.0050(9) 0.0027(7)
Sr2B 0.0305(10) 0.0343(10) 0.0448(13) 0.0004(9) 0.0050(9) 0.0027(7)
Sr3 0.0409(12) 0.0330(11) 0.0515(13) 0.0017(9) 0.000 0.000
Sr4A 0.0522(12) 0.0270(10) 0.0385(10) 0.0004(8) 0.0113(9) 0.0051(8)
Sr4B 0.0522(12) 0.0270(10) 0.0385(10) 0.0004(8) 0.0113(9) 0.0051(8)
Zn1 0.0543(15) 0.0543(15) 0.046(2) 0.000 0.000 0.000
Zn2 0.039(11) 0.091(17) 0.046(11) 0.015(10) 0.017(8) 0.005(9)
As1 0.0318(7) 0.0318(7) 0.0422(12) 0.0004(7) -0.0004(7) 0.0025(9)
As2 0.0323(8) 0.0316(8) 0.0437(8) 0.0031(7) -0.0016(7) -0.0002(7)
As3 0.0507(11) 0.0358(9) 0.0429(10) -0.0036(7) 0.0016(8) 0.0100(7)
As4 0.0333(18) 0.0333(18) 0.045(2) -0.0027(15) 0.0027(15) 0.004(2)

loop_
_atom_type_symbol
_atom_type_description
_atom_type_scat_dispersion_real
_atom_type_scat_dispersion_imag
_atom_type_scat_source
As As 0.0499 2.0058 'International Tables Vol C Tables 4.2.6.8 and 6.1.1.4'
Sr Sr -1.5307 3.2498 'International Tables Vol C Tables 4.2.6.8 and 6.1.1.4'
Zn Zn 0.2839 1.4301 'International Tables Vol C Tables 4.2.6.8 and 6.1.1.4'

loop_
_geom_angle_atom_site_label_1
_geom_angle_atom_site_label_2
_geom_angle_atom_site_label_3
_geom_angle
_geom_angle_site_symmetry_1
_geom_angle_site_symmetry_3
Sr2B Sr1 Sr2B 98.1(4) 15_444 10_454
Sr2B Sr1 Sr4A 121.9(3) 15_444 8
Sr2B Sr1 Sr4A 107.0(3) 10_454 8
Sr2B Sr1 Sr4B 108.2(3) 15_444 8
Sr4B Sr1 Sr2B 115.2(3) 8 10_454
Sr4B Sr1 Sr4A 14.2(2) 8 8
Zn2 Sr1 Sr2B 83.2(4) 8 10_454
Zn2 Sr1 Sr2B 153.0(4) 8 15_444
Zn2 Sr1 Sr4A 34.9(3) 8 8
Zn2 Sr1 Sr4B 49.1(4) 8 8
As1 Sr1 Sr2B 101.5(3) 10_454 15_444
As1 Sr1 Sr2B 53.5(3) 10_454 10_454
As1 Sr1 Sr4A 135.58(6) 10_454 8
As1 Sr1 Sr4B 149.8(2) 10_454 8
As1 Sr1 Zn2 100.8(3) 10_454 8
As1 Sr1 As2 91.97(5) 10_454 3_545
As1 Sr1 As2 93.15(6) 10_454 8
As1 Sr1 As3 100.33(5) 10_454 .
As1 Sr1 As4 63.14(7) 10_454 .
As2 Sr1 Sr2B 62.9(3) 3_545 15_444
As2 Sr1 Sr2B 150.5(3) 8 15_444
As2 Sr1 Sr2B 138.1(3) 3_545 10_454
As2 Sr1 Sr2B 111.1(2) 8 10_454
As2 Sr1 Sr4A 53.71(5) 8 8
As2 Sr1 Sr4A 114.71(6) 3_545 8
As2 Sr1 Sr4B 106.4(2) 3_545 8
As2 Sr1 Sr4B 63.3(2) 8 8
As2 Sr1 Zn2 41.4(3) 8 8
As2 Sr1 Zn2 131.1(3) 3_545 8
As2 Sr1 As2 91.39(5) 8 3_545
As2 Sr1 As4 92.38(5) 3_545 .
As2 Sr1 As4 156.10(8) 8 .
As3 Sr1 Sr2B 52.2(3) . 10_454
As3 Sr1 Sr2B 53.0(3) 8 15_444
As3 Sr1 Sr2B 112.7(3) . 15_444
As3 Sr1 Sr2B 111.1(3) 8 10_454
As3 Sr1 Sr4A 69.10(5) 8 8
As3 Sr1 Sr4A 56.52(5) . 8
As3 Sr1 Sr4B 55.9(2) 8 8
As3 Sr1 Sr4B 63.06(19) . 8
As3 Sr1 Zn2 101.2(4) 8 8
As3 Sr1 Zn2 47.9(3) . 8
As3 Sr1 As1 150.99(7) 8 10_454
As3 Sr1 As2 115.86(6) 8 8
As3 Sr1 As2 167.63(7) . 3_545
As3 Sr1 As2 89.22(5) . 8
As3 Sr1 As2 87.62(5) 8 3_545
As3 Sr1 As3 81.01(6) 8 .
As3 Sr1 As4 87.88(7) 8 .
As3 Sr1 As4 92.05(5) . .
As4 Sr1 Sr2B 48.9(2) 10_454 10_454
As4 Sr1 Sr2B 56.7(3) 10_454 15_444
As4 Sr1 Sr2B 47.5(3) . 15_444
As4 Sr1 Sr2B 53.3(2) . 10_454
As4 Sr1 Sr4A 149.08(6) 10_454 8
As4 Sr1 Sr4A 142.61(6) . 8
As4 Sr1 Sr4B 147.0(2) 10_454 8
As4 Sr1 Sr4B 137.3(2) . 8
As4 Sr1 Zn2 131.9(3) 10_454 8
As4 Sr1 Zn2 135.4(3) . 8
As4 Sr1 As1 51.67(8) 10_454 10_454
As4 Sr1 As2 92.53(5) 10_454 3_545
As4 Sr1 As2 144.70(9) 10_454 8
As4 Sr1 As3 99.35(8) 10_454 8
As4 Sr1 As3 94.10(5) 10_454 .
As4 Sr1 As4 11.47(12) 10_454 .
Sr2B Sr2A Sr3 119.1(19) . 27_565
Sr2B Sr2A Sr4A 103.4(18) . 14_454
Sr2B Sr2A Zn1 113.0(18) . 29_554
Sr2B Sr2A Zn2 159.4(19) . 31_565
Sr2B Sr2A As1 64.9(18) . .
Sr2B Sr2A As2 77.0(18) . 14_454
Sr2B Sr2A As2 112.2(18) . 5
Sr2B Sr2A As3 66.3(18) . 10_454
Sr2B Sr2A As3 144.4(18) . 26
Sr2B Sr2A As4 25.4(18) . .
Sr2B Sr2A As4 21.9(18) . 10_454
Sr4A Sr2A Sr3 137.42(7) 14_454 27_565
Zn1 Sr2A Sr3 98.18(5) 29_554 27_565
Zn1 Sr2A Sr4A 64.97(5) 29_554 14_454
Zn1 Sr2A As2 43.72(3) 29_554 14_454
Zn1 Sr2A As4 102.06(7) 29_554 10_454
Zn2 Sr2A Sr3 68.9(5) 31_565 27_565
Zn2 Sr2A Sr4A 72.0(5) 31_565 14_454
Zn2 Sr2A Zn1 46.6(4) 31_565 29_554
Zn2 Sr2A As1 126.5(5) 31_565 .
Zn2 Sr2A As2 85.3(4) 31_565 14_454
Zn2 Sr2A As2 54.2(4) 31_565 5
Zn2 Sr2A As3 121.8(5) 31_565 10_454
Zn2 Sr2A As3 56.0(4) 31_565 26
Zn2 Sr2A As4 142.9(4) 31_565 10_454
Zn2 Sr2A As4 145.6(4) 31_565 .
As1 Sr2A Sr3 57.58(4) . 27_565
As1 Sr2A Sr4A 155.57(7) . 14_454
As1 Sr2A Zn1 138.67(7) . 29_554
As1 Sr2A As2 137.18(8) . 14_454
As1 Sr2A As4 59.81(7) . 10_454
As1 Sr2A As4 49.25(8) . .
As2 Sr2A Sr3 56.94(5) 5 27_565
As2 Sr2A Sr3 139.40(7) 14_454 27_565
As2 Sr2A Sr4A 49.98(5) 14_454 14_454
As2 Sr2A Sr4A 110.59(7) 5 14_454
As2 Sr2A Zn1 46.83(4) 5 29_554
As2 Sr2A As1 93.83(6) 5 .
As2 Sr2A As2 82.63(6) 5 14_454
As2 Sr2A As3 91.17(7) 5 26
As2 Sr2A As3 163.99(8) 5 10_454
As2 Sr2A As4 91.46(6) 5 .
As2 Sr2A As4 77.52(7) 14_454 10_454
As2 Sr2A As4 90.74(6) 5 10_454
As3 Sr2A Sr3 51.80(5) 26 27_565
As3 Sr2A Sr3 138.61(8) 10_454 27_565
As3 Sr2A Sr4A 92.07(7) 26 14_454
As3 Sr2A Sr4A 56.46(6) 10_454 14_454
As3 Sr2A Zn1 102.55(7) 26 29_554
As3 Sr2A Zn1 117.97(7) 10_454 29_554
As3 Sr2A As1 99.35(7) 10_454 .
As3 Sr2A As1 88.01(7) 26 .
As3 Sr2A As2 134.54(8) 26 14_454
As3 Sr2A As2 81.53(6) 10_454 14_454
As3 Sr2A As3 98.29(7) 10_454 26
As3 Sr2A As4 137.26(10) 26 .
As3 Sr2A As4 88.10(6) 10_454 10_454
As3 Sr2A As4 147.82(9) 26 10_454
As3 Sr2A As4 90.31(6) 10_454 .
As4 Sr2A Sr3 104.25(7) 10_454 27_565
As4 Sr2A Sr3 95.86(7) . 27_565
As4 Sr2A Sr4A 126.35(8) . 14_454
As4 Sr2A Sr4A 117.13(7) 10_454 14_454
As4 Sr2A Zn1 110.02(8) . 29_554
As4 Sr2A As2 88.05(8) . 14_454
As4 Sr2A As4 10.56(11) . 10_454
Sr1 Sr2B Sr1 63.5(2) 15_444 10_454
Sr1 Sr2B Sr2B 106.2(3) 10_454 10_454
Sr1 Sr2B Sr2B 67.2(4) 15_444 10_454
Sr1 Sr2B As2 54.7(2) 15_444 14_454
Sr1 Sr2B As3 149.5(5) 15_444 26
Sr1 Sr2B As3 108.4(4) 10_454 26
Sr2A Sr2B Sr1 138(2) . 10_454
Sr2A Sr2B Sr1 143(2) . 15_444
Sr2A Sr2B Sr2B 114.1(18) . 10_454
Sr2A Sr2B Zn2 16.9(15) . 31_565
Sr2A Sr2B As1 105.9(19) . .
Sr2A Sr2B As2 59.0(17) . 5
Sr2A Sr2B As2 94.3(19) . 14_454
Sr2A Sr2B As3 104.2(19) . 10_454
Sr2A Sr2B As3 30.6(16) . 26
Sr2A Sr2B As4 150(2) . .
Sr2A Sr2B As4 154(2) . 10_454
Zn2 Sr2B Sr1 132.8(6) 31_565 15_444
Zn2 Sr2B Sr1 155.2(6) 31_565 10_454
Zn2 Sr2B Sr2B 98.2(5) 31_565 10_454
Zn2 Sr2B As1 115.8(6) 31_565 .
Zn2 Sr2B As2 48.0(4) 31_565 5
Zn2 Sr2B As2 79.9(5) 31_565 14_454
Zn2 Sr2B As3 111.5(6) 31_565 10_454
Zn2 Sr2B As3 47.4(4) 31_565 26
Zn2 Sr2B As4 142.6(6) 31_565 10_454
As1 Sr2B Sr1 56.7(3) . 10_454
As1 Sr2B Sr1 110.8(4) . 15_444
As1 Sr2B Sr2B 98.9(5) . 10_454
As1 Sr2B As2 151.7(5) . 14_454
As1 Sr2B As2 92.8(4) . 5
As1 Sr2B As3 83.2(4) . 26
As1 Sr2B As4 67.6(3) . 10_454
As2 Sr2B Sr1 145.7(5) 5 10_454
As2 Sr2B Sr1 124.4(5) 5 15_444
As2 Sr2B Sr1 118.1(4) 14_454 10_454
As2 Sr2B Sr2B 54.1(3) 14_454 10_454
As2 Sr2B Sr2B 59.6(4) 5 10_454
As2 Sr2B As2 80.6(3) 5 14_454
As2 Sr2B As3 121.9(4) 14_454 26
As2 Sr2B As3 79.8(3) 5 26
As3 Sr2B Sr1 58.0(3) 10_454 15_444
As3 Sr2B Sr1 57.4(3) 10_454 10_454
As3 Sr2B Sr2B 124.4(7) 10_454 10_454
As3 Sr2B Sr2B 139.4(5) 26 10_454
As3 Sr2B As1 108.0(5) 10_454 .
As3 Sr2B As2 85.4(4) 10_454 14_454
As3 Sr2B As2 156.9(5) 10_454 5
As3 Sr2B As3 92.4(4) 10_454 26
As3 Sr2B As4 101.4(4) 10_454 10_454
As4 Sr2B Sr1 55.4(3) . 10_454
As4 Sr2B Sr1 54.1(2) 10_454 15_444
As4 Sr2B Sr1 60.3(2) 10_454 10_454
As4 Sr2B Sr1 64.1(3) . 15_444
As4 Sr2B Sr2B 55.1(3) . 10_454
As4 Sr2B Sr2B 46.7(3) 10_454 10_454
As4 Sr2B Zn2 143.8(7) . 31_565
As4 Sr2B As1 55.1(3) . .
As4 Sr2B As2 85.6(4) 10_454 14_454
As4 Sr2B As2 95.8(4) . 5
As4 Sr2B As2 95.8(4) 10_454 5
As4 Sr2B As2 97.9(4) . 14_454
As4 Sr2B As3 138.0(6) . 26
As4 Sr2B As3 150.4(5) 10_454 26
As4 Sr2B As3 104.3(4) . 10_454
As4 Sr2B As4 12.50(14) . 10_454
Sr4A Sr3 Sr4A 177.38(9) 6 .
Sr4A Sr3 Zn2 146.4(3) . 6
Sr4A Sr3 Zn2 146.4(3) 6 .
Sr4A Sr3 Zn2 33.8(3) . .
Sr4A Sr3 Zn2 33.8(3) 6 6
Sr4B Sr3 Sr4A 110.5(2) 8 6
Sr4B Sr3 Sr4A 67.34(19) 3_545 6
Sr4B Sr3 Sr4A 110.5(2) 3_545 .
Sr4B Sr3 Sr4A 67.34(19) 8 .
Sr4B Sr3 Sr4B 78.2(4) 8 3_545
Sr4B Sr3 Zn2 93.6(3) 8 6
Sr4B Sr3 Zn2 90.9(4) 3_545 6
Sr4B Sr3 Zn2 90.9(4) 8 .
Sr4B Sr3 Zn2 93.6(3) 3_545 .
Sr4B Sr3 As1 54.5(2) 3_545 25
Sr4B Sr3 As1 132.6(2) 8 25
Sr4B Sr3 As1 132.6(2) 3_545 20_656
Sr4B Sr3 As1 54.5(2) 8 20_656
Sr4B Sr3 As2 123.1(2) 3_545 20_656
Sr4B Sr3 As2 123.1(2) 8 23_666
Sr4B Sr3 As2 124.4(2) 3_545 23_666
Sr4B Sr3 As2 124.4(2) 8 20_656
Zn2 Sr3 Zn2 174.2(6) . 6
As1 Sr3 Sr4A 126.44(4) 20_656 6
As1 Sr3 Sr4A 53.76(4) 25 6
As1 Sr3 Sr4A 53.76(4) 20_656 .
As1 Sr3 Sr4A 126.45(4) 25 .
As1 Sr3 Zn2 92.7(3) 25 .
As1 Sr3 Zn2 87.0(3) 25 6
As1 Sr3 Zn2 92.7(3) 20_656 6
As1 Sr3 Zn2 87.0(3) 20_656 .
As1 Sr3 As1 172.88(9) 25 20_656
As2 Sr3 Sr4A 57.21(4) 20_656 .
As2 Sr3 Sr4A 125.05(6) 20_656 6
As2 Sr3 Sr4A 57.21(4) 23_666 6
As2 Sr3 Sr4A 125.05(6) 23_666 .
As2 Sr3 Zn2 131.3(3) 20_656 6
As2 Sr3 Zn2 131.3(3) 23_666 .
As2 Sr3 Zn2 42.9(3) 23_666 6
As2 Sr3 Zn2 42.9(3) 20_656 .
As2 Sr3 As1 87.11(5) 20_656 25
As2 Sr3 As1 87.79(4) 20_656 20_656
As2 Sr3 As1 87.11(5) 23_666 20_656
As2 Sr3 As1 87.79(4) 23_666 25
As2 Sr3 As2 88.54(7) 20_656 23_666
As3 Sr3 Sr4A 121.09(6) 3_545 .
As3 Sr3 Sr4A 56.80(4) 3_545 6
As3 Sr3 Sr4A 56.80(4) 8 .
As3 Sr3 Sr4A 121.09(6) 8 6
As3 Sr3 Sr4B 53.8(2) 8 3_545
As3 Sr3 Sr4B 62.0(2) 8 8
As3 Sr3 Sr4B 62.0(2) 3_545 3_545
As3 Sr3 Sr4B 53.8(2) 3_545 8
As3 Sr3 Zn2 46.8(3) 3_545 6
As3 Sr3 Zn2 138.9(3) 3_545 .
As3 Sr3 Zn2 138.9(3) 8 6
As3 Sr3 Zn2 46.8(3) 8 .
As3 Sr3 As1 97.39(5) 3_545 25
As3 Sr3 As1 97.39(5) 8 20_656
As3 Sr3 As1 87.48(4) 8 25
As3 Sr3 As1 87.48(4) 3_545 20_656
As3 Sr3 As2 88.98(4) 8 20_656
As3 Sr3 As2 174.77(5) 8 23_666
As3 Sr3 As2 88.98(4) 3_545 23_666
As3 Sr3 As2 174.77(5) 3_545 20_656
As3 Sr3 As3 93.84(9) 3_545 8
Sr1 Sr4A Sr2A 113.61(6) 8 14_554
Sr1 Sr4A Sr3 108.14(5) 8 .
Sr1 Sr4A Sr4B 86.72(18) 8 8
Sr1 Sr4A Zn2 130.7(3) 8 20_656
Sr2A Sr4A Sr4B 155.8(2) 14_554 8
Sr2A Sr4A Zn2 38.4(3) 14_554 20_656
Sr3 Sr4A Sr2A 128.18(7) . 14_554
Sr3 Sr4A Sr4B 49.3(2) . 8
Sr3 Sr4A Zn2 90.7(3) . 20_656
Sr4B Sr4A Sr1 80.4(7) . 8
Sr4B Sr4A Sr2A 102.5(7) . 14_554
Sr4B Sr4A Sr3 113.7(7) . .
Sr4B Sr4A Sr4B 66.6(8) . 8
Sr4B Sr4A Zn2 150.3(9) . .
Sr4B Sr4A Zn2 133.4(8) . 20_656
Sr4B Sr4A As1 68.5(7) . 20_656
Sr4B Sr4A As2 115.2(7) . .
Sr4B Sr4A As2 158.1(7) . 20_656
Sr4B Sr4A As3 48.9(7) . 5
Sr4B Sr4A As3 103.3(7) . 8
Zn2 Sr4A Sr1 70.1(5) . 8
Zn2 Sr4A Sr2A 92.9(4) . 14_554
Zn2 Sr4A Sr3 73.6(5) . .
Zn2 Sr4A Sr4B 135.1(4) 20_656 8
Zn2 Sr4A Sr4B 107.0(5) . 8
Zn2 Sr4A Zn2 72.6(7) . 20_656
Zn2 Sr4A As1 131.2(5) . 20_656
Zn2 Sr4A As2 50.4(5) . 20_656
Zn2 Sr4A As2 50.4(5) . .
Zn2 Sr4A As3 56.8(4) . 8
Zn2 Sr4A As3 137.3(5) . 5
As1 Sr4A Sr1 133.60(7) 20_656 8
As1 Sr4A Sr2A 106.32(6) 20_656 14_554
As1 Sr4A Sr3 59.14(3) 20_656 .
As1 Sr4A Sr4B 49.96(18) 20_656 8
As1 Sr4A Zn2 95.3(3) 20_656 20_656
As1 Sr4A As2 90.61(6) 20_656 20_656
As1 Sr4A As3 98.35(6) 20_656 8
As1 Sr4A As3 87.38(6) 20_656 5
As2 Sr4A Sr1 56.77(5) . 8
As2 Sr4A Sr1 120.41(7) 20_656 8
As2 Sr4A Sr2A 63.32(6) . 14_554
As2 Sr4A Sr2A 76.44(6) 20_656 14_554
As2 Sr4A Sr3 56.16(5) 20_656 .
As2 Sr4A Sr3 124.01(7) . .
As2 Sr4A Sr4B 140.62(19) . 8
As2 Sr4A Sr4B 105.4(2) 20_656 8
As2 Sr4A Zn2 74.8(3) . 20_656
As2 Sr4A Zn2 38.7(3) 20_656 20_656
As2 Sr4A As1 169.26(8) . 20_656
As2 Sr4A As2 84.25(7) . 20_656
As2 Sr4A As3 88.17(6) . 5
As2 Sr4A As3 90.66(6) . 8
As3 Sr4A Sr1 55.59(5) 8 8
As3 Sr4A Sr1 97.59(6) 5 8
As3 Sr4A Sr2A 53.61(5) 5 14_554
As3 Sr4A Sr2A 149.37(8) 8 14_554
As3 Sr4A Sr3 52.57(5) 8 .
As3 Sr4A Sr3 146.29(6) 5 .
As3 Sr4A Sr4B 53.3(2) 8 8
As3 Sr4A Sr4B 113.1(3) 5 8
As3 Sr4A Zn2 88.6(3) 5 20_656
As3 Sr4A Zn2 122.6(2) 8 20_656
As3 Sr4A As2 85.59(6) 8 20_656
As3 Sr4A As2 126.82(7) 5 20_656
As3 Sr4A As3 147.20(9) 8 5
Sr1 Sr4B Sr4A 92.6(3) 8 8
Sr1 Sr4B Sr4B 70.1(3) 8 5
Sr1 Sr4B As2 53.61(16) 8 .
Sr3 Sr4B Sr1 112.0(4) 4_554 8
Sr3 Sr4B Sr4A 63.3(2) 4_554 8
Sr3 Sr4B Sr4B 76.1(5) 4_554 8
Sr3 Sr4B Sr4B 50.9(2) 4_554 5
Sr3 Sr4B As2 142.4(4) 4_554 .
Sr3 Sr4B As3 123.6(4) 4_554 8
Sr3 Sr4B As3 58.6(3) 4_554 .
Sr4A Sr4B Sr1 85.4(7) . 8
Sr4A Sr4B Sr3 162.1(9) . 4_554
Sr4A Sr4B Sr4A 113.4(8) . 8
Sr4A Sr4B Sr4B 145.2(7) . 5
Sr4A Sr4B Sr4B 100.0(9) . 8
Sr4A Sr4B Sr4B 92.7(4) 8 5
Sr4A Sr4B Zn2 21.1(6) . .
Sr4A Sr4B As1 95.4(8) . 20_656
Sr4A Sr4B As2 51.8(6) . .
Sr4A Sr4B As3 135.7(9) . .
Sr4A Sr4B As3 62.6(7) . 8
Sr4A Sr4B As3 117.2(9) . 5
Sr4B Sr4B Sr1 91.36(17) 8 8
Sr4B Sr4B Sr4A 13.4(3) 8 8
Sr4B Sr4B Sr4B 104.8(5) 8 5
Sr4B Sr4B As2 132.1(4) 8 .
Sr4B Sr4B As3 53.5(3) 8 8
Zn2 Sr4B Sr1 64.5(4) . 8
Zn2 Sr4B Sr3 172.3(5) . 4_554
Zn2 Sr4B Sr4A 109.5(4) . 8
Zn2 Sr4B Sr4B 129.7(4) . 5
Zn2 Sr4B Sr4B 96.9(6) . 8
Zn2 Sr4B As1 110.7(6) . 20_656
Zn2 Sr4B As2 41.8(4) . .
Zn2 Sr4B As3 48.7(4) . 8
Zn2 Sr4B As3 115.6(5) . .
As1 Sr4B Sr1 145.0(4) 20_656 8
As1 Sr4B Sr3 67.9(3) 20_656 4_554
As1 Sr4B Sr4A 54.99(18) 20_656 8
As1 Sr4B Sr4B 118.8(3) 20_656 5
As1 Sr4B Sr4B 54.0(2) 20_656 8
As1 Sr4B As2 145.8(5) 20_656 .
As1 Sr4B As3 95.9(3) 20_656 8
As1 Sr4B As3 104.3(4) 20_656 .
As2 Sr4B Sr4A 140.5(3) . 8
As2 Sr4B Sr4B 93.4(2) . 5
As3 Sr4B Sr1 109.0(3) 5 8
As3 Sr4B Sr1 53.58(16) 8 8
As3 Sr4B Sr1 56.17(19) . 8
As3 Sr4B Sr3 62.6(3) 5 4_554
As3 Sr4B Sr4A 54.8(2) . 8
As3 Sr4B Sr4A 125.9(5) 5 8
As3 Sr4B Sr4A 63.64(18) 8 8
As3 Sr4B Sr4B 115.2(4) 8 5
As3 Sr4B Sr4B 138.3(7) 5 8
As3 Sr4B Sr4B 53.6(3) 5 5
As3 Sr4B Sr4B 63.8(3) . 8
As3 Sr4B Sr4B 45.0(3) . 5
As3 Sr4B Zn2 124.6(5) 5 .
As3 Sr4B As1 101.7(3) 5 20_656
As3 Sr4B As2 107.0(3) . .
As3 Sr4B As2 78.6(3) 8 .
As3 Sr4B As2 87.9(3) 5 .
As3 Sr4B As3 76.0(2) . 8
As3 Sr4B As3 162.2(4) 5 8
As3 Sr4B As3 97.3(4) 5 .
Sr2A Zn1 Sr2A 130.44(5) 15_444 29
Sr2A Zn1 Sr2A 72.70(7) 22_556 29
Sr2A Zn1 Sr2A 72.70(7) 8 15_444
Sr2A Zn1 Sr2A 130.44(5) 22_556 15_444
Sr2A Zn1 Sr2A 130.44(5) 8 22_556
Sr2A Zn1 Sr2A 130.44(5) 8 29
Zn2 Zn1 Sr2A 89.4(4) 12_454 8
Zn2 Zn1 Sr2A 89.4(4) 18_556 29
Zn2 Zn1 Sr2A 110.7(4) 18_556 22_556
Zn2 Zn1 Sr2A 110.7(4) 3_545 8
Zn2 Zn1 Sr2A 112.2(4) 25 8
Zn2 Zn1 Sr2A 112.2(4) 18_556 15_444
Zn2 Zn1 Sr2A 112.2(4) 12_454 29
Zn2 Zn1 Sr2A 43.8(4) 25 15_444
Zn2 Zn1 Sr2A 110.7(4) 25 29
Zn2 Zn1 Sr2A 110.7(4) 12_454 15_444
Zn2 Zn1 Sr2A 89.4(4) 3_545 15_444
Zn2 Zn1 Sr2A 89.4(4) 25 22_556
Zn2 Zn1 Sr2A 43.8(4) 18_556 8
Zn2 Zn1 Sr2A 43.8(4) 12_454 22_556
Zn2 Zn1 Sr2A 112.2(4) 3_545 22_556
Zn2 Zn1 Sr2A 43.8(4) 3_545 29
Zn2 Zn1 Zn2 155.3(8) 18_556 25
Zn2 Zn1 Zn2 92.61(17) 25 3_545
Zn2 Zn1 Zn2 92.61(17) 18_556 3_545
Zn2 Zn1 Zn2 92.61(17) 18_556 12_454
Zn2 Zn1 Zn2 92.61(17) 25 12_454
Zn2 Zn1 Zn2 155.3(8) 12_454 3_545
Zn2 Zn1 As2 58.8(4) 12_454 18_556
Zn2 Zn1 As2 58.8(4) 3_545 25
Zn2 Zn1 As2 145.5(4) 18_556 25
Zn2 Zn1 As2 106.3(4) 18_556 12_454
Zn2 Zn1 As2 54.1(4) 3_545 3_545
Zn2 Zn1 As2 58.8(4) 25 12_454
Zn2 Zn1 As2 54.1(4) 25 25
Zn2 Zn1 As2 145.5(4) 3_545 12_454
Zn2 Zn1 As2 106.3(4) 3_545 18_556
Zn2 Zn1 As2 54.1(4) 18_556 18_556
Zn2 Zn1 As2 54.1(4) 12_454 12_454
Zn2 Zn1 As2 58.8(4) 18_556 3_545
Zn2 Zn1 As2 145.5(4) 25 18_556
Zn2 Zn1 As2 106.3(4) 25 3_545
Zn2 Zn1 As2 145.5(4) 12_454 3_545
Zn2 Zn1 As2 106.3(4) 12_454 25
As2 Zn1 Sr2A 69.27(5) 12_454 8
As2 Zn1 Sr2A 88.14(5) 3_545 29
As2 Zn1 Sr2A 69.27(5) 25 22_556
As2 Zn1 Sr2A 88.14(5) 18_556 8
As2 Zn1 Sr2A 158.76(5) 12_454 29
As2 Zn1 Sr2A 69.27(5) 3_545 15_444
As2 Zn1 Sr2A 56.93(5) 18_556 22_556
As2 Zn1 Sr2A 88.14(5) 25 15_444
As2 Zn1 Sr2A 158.76(5) 25 8
As2 Zn1 Sr2A 56.93(5) 12_454 15_444
As2 Zn1 Sr2A 69.27(5) 18_556 29
As2 Zn1 Sr2A 158.76(5) 18_556 15_444
As2 Zn1 Sr2A 88.14(5) 12_454 22_556
As2 Zn1 Sr2A 56.93(5) 3_545 8
As2 Zn1 Sr2A 158.76(5) 3_545 22_556
As2 Zn1 Sr2A 56.93(5) 25 29
As2 Zn1 As2 112.09(7) 25 18_556
As2 Zn1 As2 108.18(3) 3_545 25
As2 Zn1 As2 108.18(3) 12_454 18_556
As2 Zn1 As2 112.09(7) 3_545 12_454
As2 Zn1 As2 108.18(3) 25 12_454
As2 Zn1 As2 108.18(3) 3_545 18_556
Sr1 Zn2 Sr3 109.8(5) 8 .
Sr1 Zn2 Sr4A 73.1(4) 8 27_565
Sr2A Zn2 Sr1 115.4(6) 23_666 8
Sr2A Zn2 Sr2B 3.7(3) 23_666 23_666
Sr2A Zn2 Sr3 72.4(4) 23_666 .
Sr2A Zn2 Sr4A 69.6(5) 23_666 27_565
Sr2A Zn2 Sr4B 146.2(8) 23_666 .
Sr2A Zn2 Zn1 89.6(7) 23_666 25
Sr2A Zn2 As2 75.0(5) 23_666 20_656
Sr2A Zn2 As3 75.7(4) 23_666 8
Sr2B Zn2 Sr1 118.1(6) 23_666 8
Sr2B Zn2 Sr3 74.1(5) 23_666 .
Sr2B Zn2 Sr4A 69.0(5) 23_666 27_565
Sr3 Zn2 Sr4A 138.3(5) . 27_565
Sr4A Zn2 Sr1 75.0(5) . 8
Sr4A Zn2 Sr2A 144.8(9) . 23_666
Sr4A Zn2 Sr2B 146.6(9) . 23_666
Sr4A Zn2 Sr3 72.6(5) . .
Sr4A Zn2 Sr4A 142.0(7) . 27_565
Sr4A Zn2 Sr4B 8.6(3) . .
Sr4A Zn2 Zn1 111.6(7) . 25
Sr4A Zn2 As2 86.2(6) . .
Sr4A Zn2 As2 90.0(7) . 20_656
Sr4A Zn2 As3 82.5(6) . 8
Sr4B Zn2 Sr1 66.4(5) . 8
Sr4B Zn2 Sr2B 148.8(8) . 23_666
Sr4B Zn2 Sr3 75.6(5) . .
Sr4B Zn2 Sr4A 135.2(6) . 27_565
Zn1 Zn2 Sr1 126.5(6) 25 8
Zn1 Zn2 Sr2B 86.0(7) 25 23_666
Zn1 Zn2 Sr3 123.1(6) 25 .
Zn1 Zn2 Sr4A 73.3(5) 25 27_565
Zn1 Zn2 Sr4B 117.1(6) 25 .
Zn1 Zn2 As3 165.2(8) 25 8
As2 Zn2 Sr1 62.7(4) . 8
As2 Zn2 Sr1 164.5(8) 20_656 8
As2 Zn2 Sr2A 128.8(9) . 23_666
As2 Zn2 Sr2B 127.2(9) . 23_666
As2 Zn2 Sr2B 72.8(6) 20_656 23_666
As2 Zn2 Sr3 158.8(8) . .
As2 Zn2 Sr3 60.9(4) 20_656 .
As2 Zn2 Sr4A 61.0(4) . 27_565
As2 Zn2 Sr4A 122.3(7) 20_656 27_565
As2 Zn2 Sr4B 83.3(6) . .
As2 Zn2 Sr4B 98.5(7) 20_656 .
As2 Zn2 Zn1 62.3(4) 20_656 25
As2 Zn2 Zn1 64.8(4) . 25
As2 Zn2 As2 121.0(6) . 20_656
As2 Zn2 As3 114.7(6) 20_656 8
As2 Zn2 As3 123.0(7) . 8
As3 Zn2 Sr1 60.3(4) 8 8
As3 Zn2 Sr2B 79.4(5) 8 23_666
As3 Zn2 Sr3 55.0(3) 8 .
As3 Zn2 Sr4A 98.9(5) 8 27_565
As3 Zn2 Sr4B 77.4(6) 8 .
Sr1 As1 Sr1 122.66(9) 8 10_454
Sr1 As1 Sr2A 76.84(5) 10_454 .
Sr1 As1 Sr2A 80.22(5) 10_454 15_444
Sr1 As1 Sr2A 76.84(5) 8 15_444
Sr1 As1 Sr2A 80.22(5) 8 .
Sr1 As1 Sr3 69.91(4) 10_454 25
Sr1 As1 Sr3 140.51(3) 8 25
Sr1 As1 Sr4A 143.38(6) 10_454 27_565
Sr1 As1 Sr4A 143.38(6) 8 30
Sr1 As1 Sr4A 85.44(5) 8 27_565
Sr1 As1 Sr4A 85.44(5) 10_454 30
Sr2A As1 Sr2A 131.06(10) 15_444 .
Sr2A As1 Sr3 137.47(5) . 25
Sr2A As1 Sr3 68.46(4) 15_444 25
Sr2B As1 Sr1 69.8(3) . 10_454
Sr2B As1 Sr1 79.9(3) . 8
Sr2B As1 Sr1 69.8(3) 15_444 8
Sr2B As1 Sr1 79.9(3) 15_444 10_454
Sr2B As1 Sr2A 122.5(3) 15_444 .
Sr2B As1 Sr2A 9.3(2) . .
Sr2B As1 Sr2A 9.3(2) 15_444 15_444
Sr2B As1 Sr2A 122.5(3) . 15_444
Sr2B As1 Sr2B 114.3(5) . 15_444
Sr2B As1 Sr3 77.1(3) 15_444 25
Sr2B As1 Sr3 135.0(3) . 25
Sr2B As1 Sr4A 90.4(3) . 30
Sr2B As1 Sr4A 90.4(3) 15_444 27_565
Sr2B As1 Sr4A 144.2(3) . 27_565
Sr2B As1 Sr4A 144.2(3) 15_444 30
Sr4A As1 Sr2A 84.86(5) 30 .
Sr4A As1 Sr2A 135.56(6) 27_565 .
Sr4A As1 Sr2A 84.86(5) 27_565 15_444
Sr4A As1 Sr2A 135.56(6) 30 15_444
Sr4A As1 Sr3 73.52(6) 27_565 25
Sr4A As1 Sr3 67.10(5) 30 25
Sr4A As1 Sr4A 82.18(8) 27_565 30
Sr4B As1 Sr1 127.5(3) 30 8
Sr4B As1 Sr1 99.6(3) 27_565 8
Sr4B As1 Sr1 99.6(3) 30 10_454
Sr4B As1 Sr1 127.5(3) 27_565 10_454
Sr4B As1 Sr2A 145.8(2) 27_565 .
Sr4B As1 Sr2A 81.0(2) 27_565 15_444
Sr4B As1 Sr2A 81.0(2) 30 .
Sr4B As1 Sr2A 145.8(2) 30 15_444
Sr4B As1 Sr2B 155.0(4) 27_565 .
Sr4B As1 Sr2B 155.0(4) 30 15_444
Sr4B As1 Sr2B 88.3(3) 30 .
Sr4B As1 Sr2B 88.3(3) 27_565 15_444
Sr4B As1 Sr3 79.3(2) 30 25
Sr4B As1 Sr3 57.6(3) 27_565 25
Sr4B As1 Sr4A 16.0(3) 27_565 27_565
Sr4B As1 Sr4A 75.0(2) 30 27_565
Sr4B As1 Sr4A 75.0(2) 27_565 30
Sr4B As1 Sr4A 16.0(3) 30 30
Sr4B As1 Sr4B 72.0(4) 27_565 30
As4 As1 Sr1 61.33(4) . 8
As4 As1 Sr1 61.33(4) . 10_454
As4 As1 Sr2A 65.53(5) . .
As4 As1 Sr2A 65.53(5) . 15_444
As4 As1 Sr2B 57.1(3) . .
As4 As1 Sr2B 57.1(3) . 15_444
As4 As1 Sr3 116.51(4) . 25
As4 As1 Sr4A 138.91(4) . 30
As4 As1 Sr4A 138.91(4) . 27_565
As4 As1 Sr4B 144.0(2) . 27_565
As4 As1 Sr4B 144.0(2) . 30
Sr1 As2 Sr1 82.07(5) 8 4_554
Sr1 As2 Sr2B 75.8(3) 4_554 5
Sr1 As2 Sr2B 62.4(2) 4_554 14_554
Sr1 As2 Sr2B 125.9(3) 8 14_554
Sr1 As2 Sr2B 144.2(3) 8 5
Sr1 As2 Sr3 70.95(4) 8 27_565
Sr1 As2 Sr3 70.67(4) 4_554 27_565
Sr1 As2 Sr4A 137.26(6) 4_554 27_565
Sr1 As2 Sr4A 82.74(5) 8 27_565
Sr1 As2 Sr4B 78.3(2) 4_554 .
Sr1 As2 Sr4B 63.1(2) 8 .
Sr2A As2 Sr1 82.51(6) 5 4_554
Sr2A As2 Sr1 142.77(7) 5 8
Sr2A As2 Sr2B 8.8(2) 5 5
Sr2A As2 Sr2B 74.3(3) 5 14_554
Sr2A As2 Sr3 72.00(5) 5 27_565
Sr2A As2 Sr4A 144.08(7) 5 .
Sr2A As2 Sr4A 86.02(7) 5 27_565
Sr2A As2 Sr4B 144.47(18) 5 .
Sr2B As2 Sr2B 66.3(5) 5 14_554
Sr2B As2 Sr4A 94.8(3) 5 27_565
Sr2B As2 Sr4B 70.4(3) 14_554 .
Sr2B As2 Sr4B 136.1(3) 5 .
Sr3 As2 Sr2B 124.6(2) 27_565 14_554
Sr3 As2 Sr2B 75.3(3) 27_565 5
Sr3 As2 Sr4A 66.62(5) 27_565 27_565
Sr3 As2 Sr4B 127.2(2) 27_565 .
Sr4A As2 Sr1 69.53(5) . 8
Sr4A As2 Sr1 90.25(6) . 4_554
Sr4A As2 Sr2B 137.1(3) . 5
Sr4A As2 Sr2B 150.6(3) 27_565 14_554
Sr4A As2 Sr2B 71.3(3) . 14_554
Sr4A As2 Sr3 137.99(7) . 27_565
Sr4A As2 Sr4A 120.85(5) . 27_565
Sr4A As2 Sr4B 127.79(18) 27_565 .
Sr4A As2 Sr4B 13.0(2) . .
Zn1 As2 Sr1 135.38(6) 25 4_554
Zn1 As2 Sr1 135.59(6) 25 8
Zn1 As2 Sr2A 76.25(6) 25 5
Zn1 As2 Sr2B 74.2(2) 25 14_554
Zn1 As2 Sr2B 78.1(3) 25 5
Zn1 As2 Sr3 134.87(6) 25 27_565
Zn1 As2 Sr4A 80.12(5) 25 27_565
Zn1 As2 Sr4A 84.95(6) 25 .
Zn1 As2 Sr4B 97.1(2) 25 .
Zn2 As2 Sr1 129.3(4) 27_565 4_554
Zn2 As2 Sr1 121.5(5) 27_565 8
Zn2 As2 Sr1 133.1(5) . 4_554
Zn2 As2 Sr1 75.8(4) . 8
Zn2 As2 Sr2A 50.8(4) 27_565 5
Zn2 As2 Sr2A 136.7(5) . 5
Zn2 As2 Sr2B 59.2(5) 27_565 5
Zn2 As2 Sr2B 112.5(5) 27_565 14_554
Zn2 As2 Sr2B 99.2(5) . 14_554
Zn2 As2 Sr2B 139.2(5) . 5
Zn2 As2 Sr3 135.2(4) . 27_565
Zn2 As2 Sr3 76.2(4) 27_565 27_565
Zn2 As2 Sr4A 39.6(5) 27_565 27_565
Zn2 As2 Sr4A 43.4(5) . .
Zn2 As2 Sr4A 138.5(4) 27_565 .
Zn2 As2 Sr4A 80.2(5) . 27_565
Zn2 As2 Sr4B 54.9(5) . .
Zn2 As2 Sr4B 151.4(4) 27_565 .
Zn2 As2 Zn1 58.9(4) 27_565 25
Zn2 As2 Zn1 61.1(4) . 25
Zn2 As2 Zn2 97.4(5) . 27_565
Sr1 As3 Sr1 71.47(6) 8 .
Sr1 As3 Sr2A 158.52(7) 8 26_545
Sr1 As3 Sr4A 144.82(7) . 5
Sr1 As3 Sr4A 87.56(6) 8 5
Sr1 As3 Sr4A 67.89(6) . 8
Sr1 As3 Sr4A 111.08(7) 8 8
Sr1 As3 Sr4B 97.2(2) 8 8
Sr1 As3 Sr4B 63.36(19) . 8
Sr2A As3 Sr1 104.84(7) 26_545 .
Sr2A As3 Sr1 77.80(6) 10_454 .
Sr2A As3 Sr1 76.83(6) 10_454 8
Sr2A As3 Sr2A 81.71(7) 10_454 26_545
Sr2A As3 Sr4A 85.77(7) 26_545 8
Sr2A As3 Sr4A 138.90(7) 10_454 8
Sr2A As3 Sr4A 84.34(6) 26_545 5
Sr2A As3 Sr4A 69.93(7) 10_454 5
Sr2A As3 Sr4B 140.31(18) 10_454 8
Sr2A As3 Sr4B 99.8(2) 26_545 8
Sr2B As3 Sr1 70.5(3) 10_454 .
Sr2B As3 Sr1 69.0(3) 10_454 8
Sr2B As3 Sr2A 9.6(3) 10_454 10_454
Sr2B As3 Sr2A 89.7(3) 10_454 26_545
Sr2B As3 Sr3 148.9(3) 10_454 4_554
Sr2B As3 Sr4A 75.8(3) 10_454 5
Sr2B As3 Sr4A 135.3(3) 10_454 8
Sr2B As3 Sr4B 135.6(3) 10_454 .
Sr2B As3 Sr4B 133.8(3) 10_454 8
Sr3 As3 Sr1 123.81(7) 4_554 8
Sr3 As3 Sr1 138.48(6) 4_554 .
Sr3 As3 Sr2A 139.92(7) 4_554 10_454
Sr3 As3 Sr2A 73.45(6) 4_554 26_545
Sr3 As3 Sr4A 76.66(5) 4_554 5
Sr3 As3 Sr4A 70.63(5) 4_554 8
Sr3 As3 Sr4B 75.89(19) 4_554 8
Sr3 As3 Sr4B 59.4(2) 4_554 .
Sr4A As3 Sr4A 147.28(7) 8 5
Sr4A As3 Sr4B 14.1(2) 8 8
Sr4A As3 Sr4B 149.71(18) 5 8
Sr4B As3 Sr1 91.7(2) 5 8
Sr4B As3 Sr1 157.3(3) 5 .
Sr4B As3 Sr1 67.9(2) . 8
Sr4B As3 Sr1 104.9(2) . .
Sr4B As3 Sr2A 85.2(2) 5 26_545
Sr4B As3 Sr2A 83.7(3) 5 10_454
Sr4B As3 Sr2A 141.1(2) . 10_454
Sr4B As3 Sr2A 132.1(2) . 26_545
Sr4B As3 Sr2B 89.6(4) 5 10_454
Sr4B As3 Sr3 63.6(3) 5 4_554
Sr4B As3 Sr4A 13.9(3) 5 5
Sr4B As3 Sr4A 134.0(3) 5 8
Sr4B As3 Sr4A 92.2(2) . 5
Sr4B As3 Sr4A 71.96(19) . 8
Sr4B As3 Sr4B 81.5(4) 5 .
Sr4B As3 Sr4B 62.7(3) . 8
Sr4B As3 Sr4B 135.9(3) 5 8
Zn2 As3 Sr1 140.9(4) 8 8
Zn2 As3 Sr1 71.8(4) 8 .
Zn2 As3 Sr2A 107.8(4) 8 10_454
Zn2 As3 Sr2A 48.3(4) 8 26_545
Zn2 As3 Sr2B 110.1(5) 8 10_454
Zn2 As3 Sr3 78.2(4) 8 4_554
Zn2 As3 Sr4A 131.0(4) 8 5
Zn2 As3 Sr4A 40.7(4) 8 8
Zn2 As3 Sr4B 127.2(4) 8 5
Zn2 As3 Sr4B 109.8(5) 8 .
Zn2 As3 Sr4B 53.8(5) 8 8
Sr1 As4 Sr1 140.71(6) 10_454 .
Sr1 As4 Sr1 70.63(5) 10_454 15_444
Sr1 As4 Sr1 111.06(11) 15_444 .
Sr1 As4 Sr1 140.71(6) 8 15_444
Sr1 As4 Sr1 134.00(14) 10_454 8
Sr1 As4 Sr1 70.63(5) 8 .
Sr1 As4 Sr2A 82.33(7) 8 .
Sr1 As4 Sr2A 78.81(7) 10_454 .
Sr1 As4 Sr2A 82.33(7) 10_454 15_444
Sr1 As4 Sr2A 78.81(7) 8 15_444
Sr1 As4 Sr2B 69.2(3) 8 10_454
Sr1 As4 Sr2B 69.2(3) 10_454 8
Sr1 As4 Sr2B 143.2(3) 10_454 10_454
Sr1 As4 Sr2B 143.2(3) 8 8
Sr2A As4 Sr1 72.84(4) 15_444 .
Sr2A As4 Sr1 140.31(5) 15_444 15_444
Sr2A As4 Sr1 72.84(4) . 15_444
Sr2A As4 Sr1 140.31(5) . .
Sr2A As4 Sr2A 130.43(14) . 15_444
Sr2B As4 Sr1 87.1(3) 15_444 10_454
Sr2B As4 Sr1 75.8(3) 8 .
Sr2B As4 Sr1 68.4(3) 15_444 .
Sr2B As4 Sr1 66.4(3) 8 15_444
Sr2B As4 Sr1 142.9(3) . .
Sr2B As4 Sr1 66.4(3) 10_454 .
Sr2B As4 Sr1 87.1(3) . 8
Sr2B As4 Sr1 75.8(3) . 10_454
Sr2B As4 Sr1 75.8(3) 15_444 8
Sr2B As4 Sr1 68.4(3) . 15_444
Sr2B As4 Sr1 75.8(3) 10_454 15_444
Sr2B As4 Sr1 142.9(3) 15_444 15_444
Sr2B As4 Sr2A 77.2(3) 10_454 .
Sr2B As4 Sr2A 77.2(3) 8 15_444
Sr2B As4 Sr2A 134.4(3) 8 .
Sr2B As4 Sr2A 132.7(3) . 15_444
Sr2B As4 Sr2A 134.4(3) 10_454 15_444
Sr2B As4 Sr2A 4.8(3) . .
Sr2B As4 Sr2A 132.7(3) 15_444 .
Sr2B As4 Sr2A 4.8(3) 15_444 15_444
Sr2B As4 Sr2B 78.2(6) . 10_454
Sr2B As4 Sr2B 129.6(6) . 8
Sr2B As4 Sr2B 135.5(7) . 15_444
Sr2B As4 Sr2B 129.6(6) 15_444 10_454
Sr2B As4 Sr2B 110.5(6) 8 10_454
Sr2B As4 Sr2B 78.2(6) 15_444 8
As1 As4 Sr1 124.47(6) . 15_444
As1 As4 Sr1 67.00(7) . 8
As1 As4 Sr1 67.00(7) . 10_454
As1 As4 Sr1 124.47(6) . .
As1 As4 Sr2A 65.22(7) . 15_444
As1 As4 Sr2A 65.22(7) . .
As1 As4 Sr2B 124.8(3) . 8
As1 As4 Sr2B 124.8(3) . 10_454
As1 As4 Sr2B 67.7(3) . .
As1 As4 Sr2B 67.7(3) . 15_444
As4 As4 Sr1 113.00(7) 10_454 10_454
As4 As4 Sr1 55.53(6) 10_454 .
As4 As4 Sr1 55.53(6) 10_454 15_444
As4 As4 Sr1 113.00(7) 10_454 8
As4 As4 Sr2A 114.78(7) 10_454 15_444
As4 As4 Sr2A 114.78(7) 10_454 .
As4 As4 Sr2B 55.2(3) 10_454 10_454
As4 As4 Sr2B 112.3(3) 10_454 15_444
As4 As4 Sr2B 55.2(3) 10_454 8
As4 As4 Sr2B 112.3(3) 10_454 .
As4 As4 As1 180.0 10_454 .

loop_
_geom_bond_atom_site_label_1
_geom_bond_atom_site_label_2
_geom_bond_distance
_geom_bond_site_symmetry_2
Sr1 Sr2B 3.519(15) 15_444
Sr1 Sr2B 3.593(15) 10_454
Sr1 Sr4A 3.605(2) 8
Sr1 Sr4B 3.567(11) 8
Sr1 Zn2 3.511(19) 8
Sr1 As1 3.1989(19) 10_454
Sr1 As2 3.219(2) 8
Sr1 As2 3.242(2) 3_545
Sr1 As3 3.210(2) .
Sr1 As3 3.196(2) 8
Sr1 As4 3.404(3) .
Sr1 As4 3.049(2) 10_454
Sr2A Sr2B 0.547(13) .
Sr2A Sr3 3.758(2) 27_565
Sr2A Sr4A 3.720(3) 14_454
Sr2A Zn1 3.562(2) 29_554
Sr2A Zn2 2.466(19) 31_565
Sr2A As1 3.267(2) .
Sr2A As2 3.073(3) 5
Sr2A As2 3.619(3) 14_454
Sr2A As3 3.201(3) 26
Sr2A As3 3.188(3) 10_454
Sr2A As4 3.645(3) 10_454
Sr2A As4 3.275(3) .
Sr2B Sr2B 3.75(3) 10_454
Sr2B Zn2 2.98(2) 31_565
Sr2B As1 3.075(16) .
Sr2B As2 3.318(15) 5
Sr2B As2 3.537(16) 14_454
Sr2B As3 3.010(16) 10_454
Sr2B As3 3.660(14) 26
Sr2B As4 3.145(15) 10_454
Sr2B As4 2.791(15) .
Sr3 Sr4A 3.659(2) 6
Sr3 Sr4A 3.660(2) .
Sr3 Sr4B 3.106(14) 8
Sr3 Sr4B 3.106(14) 3_545
Sr3 Zn2 3.680(18) 6
Sr3 Zn2 3.680(18) .
Sr3 As1 3.4101(12) 20_656
Sr3 As1 3.4101(12) 25
Sr3 As2 3.312(2) 23_666
Sr3 As2 3.312(2) 20_656
Sr3 As3 3.080(2) 3_545
Sr3 As3 3.080(2) 8
Sr4A Sr4B 0.889(14) .
Sr4A Sr4B 3.779(12) 8
Sr4A Zn2 3.77(2) 20_656
Sr4A Zn2 2.14(2) .
Sr4A As1 3.204(3) 20_656
Sr4A As2 3.102(2) .
Sr4A As2 3.352(3) 20_656
Sr4A As3 3.301(3) 5
Sr4A As3 3.246(2) 8
Sr4B Sr4B 3.92(3) 5
Sr4B Sr4B 3.52(2) 8
Sr4B Zn2 2.94(3) .
Sr4B As1 2.995(11) 20_656
Sr4B As2 3.571(12) .
Sr4B As3 3.186(14) .
Sr4B As3 3.557(11) 8
Sr4B As3 2.799(11) 5
Zn1 Zn2 2.587(18) 25
Zn1 Zn2 2.587(18) 18_556
Zn1 Zn2 2.587(18) 12_454
Zn1 Zn2 2.587(18) 3_545
Zn1 As2 2.6746(16) 3_545
Zn1 As2 2.6746(16) 18_556
Zn1 As2 2.6746(16) 25
Zn1 As2 2.6746(16) 12_454
Zn2 As2 2.582(19) 20_656
Zn2 As2 2.396(17) .
Zn2 As3 2.739(17) 8
As1 As4 2.726(4) .
As4 As4 0.735(7) 10_454
